data_8102274
loop_
_publ_author_name
'Da-He Fan'
'Yong-Miao Shen'

_publ_section_title
;
 Crystal structure of
 2-oxo-3-triphenylphosphonium-N-(phenyl)-maleinimidylid, C28H20NO3P
;
_journal_issue 3
_journal_name_full 'Zeitschrift f\"ur Kristallographie - New Crystal Structures'
_journal_page_first 237
_journal_volume 223
_journal_year 2008
_chemical_formula_moiety 'C28 H20 N O3 P'
_chemical_formula_sum 'C28 H20 N O3 P'
_chemical_formula_weight 449.42
_chemical_melting_point 527
_chemical_name_common '2-oxo-3- triphenylphos phonium-N-(phenyl)-maleinimidylid'
_space_group_IT_number 14
_symmetry_cell_setting monoclinic
_symmetry_space_group_name_Hall '-P 2ybc'
_symmetry_space_group_name_H-M 'P 1 21/c 1'
_atom_sites_solution_hydrogens geom
_atom_sites_solution_primary direct
_atom_sites_solution_secondary difmap
_audit_creation_method SHELXL-97
_cell_angle_alpha 90.00
_cell_angle_beta 109.05(3)
_cell_angle_gamma 90.00
_cell_formula_units_Z 4
_cell_length_a 9.4400(19)
_cell_length_b 19.475(4)
_cell_length_c 13.320(3)
_cell_measurement_reflns_used 25
_cell_measurement_temperature 293(2)
_cell_measurement_theta_max 43.26
_cell_measurement_theta_min 3.56
_cell_volume 2314.7(9)
_computing_cell_refinement 'CAD4 Software'
_computing_data_collection 'CAD4 Software (Enraf-Nonius, 1989)'
_computing_data_reduction 'XCAD4 (Harms & Wocadlo, 1995)'
_computing_molecular_graphics SHELXTL
_computing_publication_material 'SHELXTL and PLATON (Spek, 2003)'
_computing_structure_refinement SHELXTL
_computing_structure_solution 'SHELXTL (Sheldrick, 1997)'
_diffrn_ambient_temperature 293(2)
_diffrn_measured_fraction_theta_full 0.995
_diffrn_measured_fraction_theta_max 0.995
_diffrn_measurement_device_type 'Nonius CAD4'
_diffrn_measurement_method \w/2\q
_diffrn_radiation_monochromator graphite
_diffrn_radiation_source 'fine-focus sealed tube'
_diffrn_radiation_type MoK\a
_diffrn_radiation_wavelength 0.71073
_diffrn_reflns_av_R_equivalents 0.0330
_diffrn_reflns_av_sigmaI/netI 0.0427
_diffrn_reflns_limit_h_max 11
_diffrn_reflns_limit_h_min 0
_diffrn_reflns_limit_k_max 23
_diffrn_reflns_limit_k_min 0
_diffrn_reflns_limit_l_max 14
_diffrn_reflns_limit_l_min -15
_diffrn_reflns_number 4329
_diffrn_reflns_theta_full 25.00
_diffrn_reflns_theta_max 25.00
_diffrn_reflns_theta_min 1.93
_diffrn_standards_decay_% 0
_diffrn_standards_number 0
_exptl_absorpt_coefficient_mu 0.149
_exptl_absorpt_correction_T_max 0.9708
_exptl_absorpt_correction_T_min 0.9567
_exptl_absorpt_correction_type psi-scan
_exptl_absorpt_process_details '(XCAD4; Harms & Wocadlo, 1995)'
_exptl_crystal_colour colorless
_exptl_crystal_density_diffrn 1.290
_exptl_crystal_density_method 'not measured'
_exptl_crystal_description block
_exptl_crystal_F_000 936
_exptl_crystal_size_max 0.30
_exptl_crystal_size_mid 0.20
_exptl_crystal_size_min 0.20
_refine_diff_density_max 0.324
_refine_diff_density_min -0.286
_refine_diff_density_rms 0.062
_refine_ls_extinction_method none
_refine_ls_goodness_of_fit_ref 1.087
_refine_ls_hydrogen_treatment constr
_refine_ls_matrix_type full
_refine_ls_number_parameters 298
_refine_ls_number_reflns 4050
_refine_ls_number_restraints 0
_refine_ls_restrained_S_all 1.087
_refine_ls_R_factor_all 0.0884
_refine_ls_R_factor_gt 0.0506
_refine_ls_shift/su_max 0.001
_refine_ls_shift/su_mean 0.000
_refine_ls_structure_factor_coef Fsqd
_refine_ls_weighting_details 'calc w=1/[\s^2^(Fo^2^)+(0.0827P)^2^+0.2768P] where P=(Fo^2^+2Fc^2^)/3'
_refine_ls_weighting_scheme calc
_refine_ls_wR_factor_gt 0.1348
_refine_ls_wR_factor_ref 0.1558
_reflns_number_gt 2760
_reflns_number_total 4050
_reflns_threshold_expression I>2\s(I)
_cod_data_source_file 1267-2251.cff
_cod_data_source_block s2
_cod_original_cell_volume 2314.7(8)
_cod_original_sg_symbol_H-M 'P 21/c'
_cod_database_code 8102274

loop_
_symmetry_equiv_pos_as_xyz
'x, y, z'
'-x, y+1/2, -z+1/2'
'-x, -y, -z'
'x, -y-1/2, z-1/2'

loop_
_atom_site_label
_atom_site_type_symbol
_atom_site_fract_x
_atom_site_fract_y
_atom_site_fract_z
_atom_site_U_iso_or_equiv
_atom_site_adp_type
_atom_site_occupancy
_atom_site_symmetry_multiplicity
_atom_site_calc_flag
_atom_site_refinement_flags
_atom_site_disorder_assembly
_atom_site_disorder_group
P P 0.35930(7) 0.36417(3) 0.70036(5) 0.0392(2) Uani 1 1 d . . .
O3 O 0.3051(2) 0.52295(9) 0.72649(14) 0.0512(5) Uani 1 1 d . . .
C17 C 0.2092(3) 0.36227(12) 0.57436(19) 0.0418(6) Uani 1 1 d . . .
C28 C 0.2966(3) 0.48248(13) 0.79346(18) 0.0401(6) Uani 1 1 d . . .
O2 O 0.2851(3) 0.32644(11) 0.92617(18) 0.0782(7) Uani 1 1 d . . .
N1 N 0.2634(2) 0.50425(11) 0.88667(16) 0.0459(5) Uani 1 1 d . . .
C3 C 0.4007(3) 0.27621(13) 0.73971(19) 0.0431(6) Uani 1 1 d . . .
O1 O 0.2251(3) 0.44884(11) 1.02876(17) 0.0782(7) Uani 1 1 d . . .
C10 C 0.5215(3) 0.40382(14) 0.6819(2) 0.0470(6) Uani 1 1 d . . .
C22 C 0.2349(3) 0.57347(14) 0.90860(19) 0.0464(6) Uani 1 1 d . . .
C27 C 0.3123(3) 0.40932(13) 0.79751(19) 0.0402(6) Uani 1 1 d . . .
C26 C 0.2538(3) 0.44801(15) 0.9466(2) 0.0531(7) Uani 1 1 d . . .
C25 C 0.2860(3) 0.38384(14) 0.8894(2) 0.0489(7) Uani 1 1 d . . .
C6 C 0.4586(4) 0.13961(16) 0.7966(3) 0.0681(9) Uani 1 1 d . . .
H6A H 0.4786 0.0938 0.8155 0.082 Uiso 1 1 calc R . .
C21 C 0.3340(4) 0.62437(15) 0.9068(2) 0.0619(8) Uani 1 1 d . . .
H21A H 0.4220 0.6139 0.8930 0.074 Uiso 1 1 calc R . .
C11 C 0.6330(3) 0.42948(17) 0.7692(2) 0.0654(9) Uani 1 1 d . . .
H11A H 0.6235 0.4261 0.8364 0.078 Uiso 1 1 calc R . .
C14 C -0.0205(4) 0.35991(16) 0.3812(2) 0.0637(8) Uani 1 1 d . . .
H14A H -0.0969 0.3598 0.3161 0.076 Uiso 1 1 calc R . .
C16 C 0.0904(3) 0.40688(14) 0.5544(2) 0.0535(7) Uani 1 1 d . . .
H16A H 0.0865 0.4382 0.6061 0.064 Uiso 1 1 calc R . .
C23 C 0.1057(3) 0.58881(16) 0.9319(2) 0.0590(8) Uani 1 1 d . . .
H23A H 0.0384 0.5541 0.9328 0.071 Uiso 1 1 calc R . .
C18 C 0.2117(4) 0.31505(16) 0.4966(2) 0.0656(9) Uani 1 1 d . . .
H18A H 0.2907 0.2842 0.5090 0.079 Uiso 1 1 calc R . .
C15 C -0.0231(3) 0.40526(17) 0.4579(2) 0.0638(8) Uani 1 1 d . . .
H15A H -0.1028 0.4358 0.4452 0.077 Uiso 1 1 calc R . .
C2 C 0.2898(4) 0.22824(16) 0.7145(3) 0.0814(11) Uani 1 1 d . . .
H2A H 0.1920 0.2417 0.6777 0.098 Uiso 1 1 calc R . .
C4 C 0.5419(3) 0.25517(18) 0.7949(3) 0.0756(10) Uani 1 1 d . . .
H4A H 0.6204 0.2866 0.8135 0.091 Uiso 1 1 calc R . .
C13 C 0.0960(4) 0.31431(18) 0.4009(2) 0.0753(10) Uani 1 1 d . . .
H13A H 0.0972 0.2825 0.3492 0.090 Uiso 1 1 calc R . .
C9 C 0.5364(4) 0.4100(2) 0.5827(3) 0.0808(11) Uani 1 1 d . . .
H9A H 0.4620 0.3931 0.5233 0.097 Uiso 1 1 calc R . .
C12 C 0.7580(4) 0.4599(2) 0.7573(3) 0.0865(12) Uani 1 1 d . . .
H12A H 0.8338 0.4762 0.8165 0.104 Uiso 1 1 calc R . .
C24 C 0.0772(4) 0.65570(19) 0.9539(3) 0.0764(10) Uani 1 1 d . . .
H24A H -0.0078 0.6660 0.9717 0.092 Uiso 1 1 calc R . .
C8 C 0.6620(5) 0.4414(3) 0.5713(3) 0.1139(17) Uani 1 1 d . . .
H8A H 0.6719 0.4455 0.5043 0.137 Uiso 1 1 calc R . .
C5 C 0.5686(4) 0.1868(2) 0.8233(4) 0.0939(13) Uani 1 1 d . . .
H5A H 0.6655 0.1731 0.8620 0.113 Uiso 1 1 calc R . .
C7 C 0.7712(4) 0.4664(2) 0.6584(4) 0.0971(14) Uani 1 1 d . . .
H7A H 0.8548 0.4879 0.6504 0.116 Uiso 1 1 calc R . .
C1 C 0.3189(5) 0.16040(17) 0.7420(3) 0.0842(12) Uani 1 1 d . . .
H1A H 0.2412 0.1286 0.7227 0.101 Uiso 1 1 calc R . .
C20 C 0.3020(5) 0.69161(18) 0.9255(3) 0.0885(12) Uani 1 1 d . . .
H20A H 0.3671 0.7267 0.9221 0.106 Uiso 1 1 calc R . .
C19 C 0.1741(5) 0.7067(2) 0.9493(3) 0.0926(13) Uani 1 1 d . . .
H19A H 0.1536 0.7520 0.9624 0.111 Uiso 1 1 calc R . .

loop_
_atom_site_aniso_label
_atom_site_aniso_U_11
_atom_site_aniso_U_22
_atom_site_aniso_U_33
_atom_site_aniso_U_23
_atom_site_aniso_U_13
_atom_site_aniso_U_12
P 0.0441(4) 0.0402(4) 0.0322(3) -0.0029(3) 0.0111(3) 0.0015(3)
O3 0.0711(13) 0.0466(10) 0.0376(10) 0.0045(8) 0.0203(9) -0.0027(9)
C17 0.0464(14) 0.0406(13) 0.0347(13) -0.0008(11) 0.0081(11) 0.0008(11)
C28 0.0462(14) 0.0435(14) 0.0299(12) -0.0018(11) 0.0114(10) -0.0026(11)
O2 0.134(2) 0.0476(12) 0.0691(14) 0.0105(10) 0.0551(14) -0.0003(13)
N1 0.0625(14) 0.0429(12) 0.0361(11) -0.0022(9) 0.0212(10) 0.0014(10)
C3 0.0463(15) 0.0446(14) 0.0366(13) -0.0036(11) 0.0111(11) 0.0056(11)
O1 0.132(2) 0.0689(15) 0.0554(13) 0.0077(10) 0.0595(14) 0.0126(13)
C10 0.0498(15) 0.0515(16) 0.0422(14) -0.0056(12) 0.0185(12) -0.0032(12)
C22 0.0564(16) 0.0453(15) 0.0346(14) -0.0058(11) 0.0110(12) 0.0037(13)
C27 0.0466(14) 0.0408(14) 0.0344(13) -0.0011(10) 0.0147(11) -0.0002(11)
C26 0.0662(19) 0.0567(17) 0.0416(15) 0.0008(12) 0.0247(14) 0.0010(14)
C25 0.0619(17) 0.0444(15) 0.0417(15) 0.0053(12) 0.0188(13) -0.0016(13)
C6 0.097(3) 0.0503(18) 0.067(2) 0.0085(15) 0.041(2) 0.0227(18)
C21 0.074(2) 0.0547(18) 0.0560(18) -0.0126(14) 0.0197(16) -0.0084(15)
C11 0.0609(19) 0.086(2) 0.0532(18) -0.0215(16) 0.0234(15) -0.0197(17)
C14 0.0616(19) 0.075(2) 0.0408(16) 0.0042(15) -0.0017(14) 0.0010(16)
C16 0.0532(17) 0.0504(16) 0.0526(17) -0.0091(13) 0.0113(13) 0.0062(13)
C23 0.0574(18) 0.0627(19) 0.0540(18) -0.0127(14) 0.0142(14) 0.0039(15)
C18 0.069(2) 0.066(2) 0.0490(17) -0.0138(14) 0.0020(15) 0.0206(16)
C15 0.0513(17) 0.073(2) 0.0578(18) -0.0011(16) 0.0051(14) 0.0132(15)
C2 0.069(2) 0.0517(19) 0.096(3) 0.0146(17) -0.0110(19) -0.0003(16)
C4 0.0508(19) 0.065(2) 0.100(3) 0.0099(19) 0.0093(17) 0.0062(16)
C13 0.089(2) 0.078(2) 0.0442(17) -0.0219(16) 0.0020(16) 0.011(2)
C9 0.075(2) 0.124(3) 0.0508(19) -0.0151(19) 0.0309(17) -0.023(2)
C12 0.068(2) 0.109(3) 0.092(3) -0.043(2) 0.038(2) -0.037(2)
C24 0.076(2) 0.074(2) 0.075(2) -0.0118(18) 0.0182(18) 0.0222(19)
C8 0.092(3) 0.196(5) 0.073(3) -0.016(3) 0.054(2) -0.045(3)
C5 0.069(2) 0.082(3) 0.125(4) 0.037(2) 0.026(2) 0.035(2)
C7 0.079(3) 0.121(3) 0.113(3) -0.033(3) 0.061(3) -0.040(2)
C1 0.100(3) 0.0518(19) 0.079(2) 0.0033(18) -0.001(2) -0.0070(19)
C20 0.116(3) 0.051(2) 0.105(3) -0.0167(19) 0.046(3) -0.018(2)
C19 0.126(4) 0.054(2) 0.096(3) -0.017(2) 0.034(3) 0.019(2)

loop_
_atom_type_symbol
_atom_type_description
_atom_type_scat_dispersion_real
_atom_type_scat_dispersion_imag
_atom_type_scat_source
C C 0.0033 0.0016 'International Tables Vol C Tables 4.2.6.8 and 6.1.1.4'
H H 0.0000 0.0000 'International Tables Vol C Tables 4.2.6.8 and 6.1.1.4'
N N 0.0061 0.0033 'International Tables Vol C Tables 4.2.6.8 and 6.1.1.4'
O O 0.0106 0.0060 'International Tables Vol C Tables 4.2.6.8 and 6.1.1.4'
P P 0.1023 0.0942 'International Tables Vol C Tables 4.2.6.8 and 6.1.1.4'

loop_
_geom_angle_atom_site_label_1
_geom_angle_atom_site_label_2
_geom_angle_atom_site_label_3
_geom_angle
_geom_angle_site_symmetry_1
_geom_angle_site_symmetry_3
_geom_angle_publ_flag
C27 P C3 110.45(12) . . ?
C27 P C10 108.65(12) . . ?
C3 P C10 109.56(12) . . ?
C27 P C17 112.84(12) . . ?
C3 P C17 106.32(11) . . ?
C10 P C17 108.97(13) . . ?
C16 C17 C18 119.0(2) . . ?
C16 C17 P 120.60(19) . . ?
C18 C17 P 120.4(2) . . ?
O3 C28 C27 130.1(2) . . ?
O3 C28 N1 121.9(2) . . ?
C27 C28 N1 108.0(2) . . ?
C26 N1 C22 125.6(2) . . ?
C26 N1 C28 109.9(2) . . ?
C22 N1 C28 124.4(2) . . ?
C4 C3 C2 117.8(3) . . ?
C4 C3 P 121.8(2) . . ?
C2 C3 P 120.4(2) . . ?
C9 C10 C11 119.1(3) . . ?
C9 C10 P 121.7(2) . . ?
C11 C10 P 119.2(2) . . ?
C21 C22 C23 120.3(3) . . ?
C21 C22 N1 120.4(3) . . ?
C23 C22 N1 119.3(3) . . ?
C25 C27 C28 109.6(2) . . ?
C25 C27 P 128.8(2) . . ?
C28 C27 P 121.60(18) . . ?
O1 C26 N1 126.2(3) . . ?
O1 C26 C25 126.5(3) . . ?
N1 C26 C25 107.3(2) . . ?
O2 C25 C27 133.9(3) . . ?
O2 C25 C26 121.0(2) . . ?
C27 C25 C26 105.1(2) . . ?
C1 C6 C5 118.3(3) . . ?
C1 C6 H6A 120.8 . . ?
C5 C6 H6A 120.8 . . ?
C22 C21 C20 119.4(3) . . ?
C22 C21 H21A 120.3 . . ?
C20 C21 H21A 120.3 . . ?
C12 C11 C10 120.3(3) . . ?
C12 C11 H11A 119.8 . . ?
C10 C11 H11A 119.8 . . ?
C15 C14 C13 119.2(3) . . ?
C15 C14 H14A 120.4 . . ?
C13 C14 H14A 120.4 . . ?
C17 C16 C15 120.2(3) . . ?
C17 C16 H16A 119.9 . . ?
C15 C16 H16A 119.9 . . ?
C24 C23 C22 119.8(3) . . ?
C24 C23 H23A 120.1 . . ?
C22 C23 H23A 120.1 . . ?
C13 C18 C17 119.6(3) . . ?
C13 C18 H18A 120.2 . . ?
C17 C18 H18A 120.2 . . ?
C14 C15 C16 121.1(3) . . ?
C14 C15 H15A 119.4 . . ?
C16 C15 H15A 119.4 . . ?
C3 C2 C1 121.5(3) . . ?
C3 C2 H2A 119.2 . . ?
C1 C2 H2A 119.2 . . ?
C3 C4 C5 119.8(3) . . ?
C3 C4 H4A 120.1 . . ?
C5 C4 H4A 120.1 . . ?
C14 C13 C18 120.9(3) . . ?
C14 C13 H13A 119.6 . . ?
C18 C13 H13A 119.6 . . ?
C10 C9 C8 120.1(3) . . ?
C10 C9 H9A 119.9 . . ?
C8 C9 H9A 119.9 . . ?
C7 C12 C11 120.1(3) . . ?
C7 C12 H12A 120.0 . . ?
C11 C12 H12A 120.0 . . ?
C19 C24 C23 119.8(4) . . ?
C19 C24 H24A 120.1 . . ?
C23 C24 H24A 120.1 . . ?
C7 C8 C9 120.0(4) . . ?
C7 C8 H8A 120.0 . . ?
C9 C8 H8A 120.0 . . ?
C6 C5 C4 121.9(3) . . ?
C6 C5 H5A 119.1 . . ?
C4 C5 H5A 119.1 . . ?
C8 C7 C12 120.3(3) . . ?
C8 C7 H7A 119.9 . . ?
C12 C7 H7A 119.9 . . ?
C6 C1 C2 120.6(3) . . ?
C6 C1 H1A 119.7 . . ?
C2 C1 H1A 119.7 . . ?
C19 C20 C21 120.2(4) . . ?
C19 C20 H20A 119.9 . . ?
C21 C20 H20A 119.9 . . ?
C24 C19 C20 120.3(3) . . ?
C24 C19 H19A 119.8 . . ?
C20 C19 H19A 119.8 . . ?

loop_
_geom_bond_atom_site_label_1
_geom_bond_atom_site_label_2
_geom_bond_distance
_geom_bond_site_symmetry_2
_geom_bond_publ_flag
P C27 1.738(2) . ?
P C3 1.797(3) . ?
P C10 1.802(3) . ?
P C17 1.809(3) . ?
O3 C28 1.213(3) . ?
C17 C16 1.374(4) . ?
C17 C18 1.391(4) . ?
C28 C27 1.432(3) . ?
C28 N1 1.440(3) . ?
O2 C25 1.221(3) . ?
N1 C26 1.376(3) . ?
N1 C22 1.424(3) . ?
C3 C4 1.358(4) . ?
C3 C2 1.361(4) . ?
O1 C26 1.210(3) . ?
C10 C9 1.379(4) . ?
C10 C11 1.383(4) . ?
C22 C21 1.369(4) . ?
C22 C23 1.386(4) . ?
C27 C25 1.416(3) . ?
C26 C25 1.544(4) . ?
C6 C1 1.343(5) . ?
C6 C5 1.345(5) . ?
C6 H6A 0.9300 . ?
C21 C20 1.385(5) . ?
C21 H21A 0.9300 . ?
C11 C12 1.375(4) . ?
C11 H11A 0.9300 . ?
C14 C15 1.356(4) . ?
C14 C13 1.371(4) . ?
C14 H14A 0.9300 . ?
C16 C15 1.379(4) . ?
C16 H16A 0.9300 . ?
C23 C24 1.381(4) . ?
C23 H23A 0.9300 . ?
C18 C13 1.382(4) . ?
C18 H18A 0.9300 . ?
C15 H15A 0.9300 . ?
C2 C1 1.375(4) . ?
C2 H2A 0.9300 . ?
C4 C5 1.386(5) . ?
C4 H4A 0.9300 . ?
C13 H13A 0.9300 . ?
C9 C8 1.386(5) . ?
C9 H9A 0.9300 . ?
C12 C7 1.369(6) . ?
C12 H12A 0.9300 . ?
C24 C19 1.366(5) . ?
C24 H24A 0.9300 . ?
C8 C7 1.365(6) . ?
C8 H8A 0.9300 . ?
C5 H5A 0.9300 . ?
C7 H7A 0.9300 . ?
C1 H1A 0.9300 . ?
C20 C19 1.376(6) . ?
C20 H20A 0.9300 . ?
C19 H19A 0.9300 . ?

loop_
_cod_related_entry_id
_cod_related_entry_database
_cod_related_entry_code
1 ChemSpider 30653936
